data_4127606
loop_
_publ_author_name
'Yuvaraj, K.'
'Douair, Iskander'
'Paparo, Albert'
'Maron, Laurent'
'Jones, Cameron'

_publ_section_title
;
 Reductive Trimerization of CO to the Deltate Dianion Using Activated
 Magnesium(I) Compounds.
;
_journal_issue 22
_journal_name_full 'Journal of the American Chemical Society'
_journal_page_first 8764
_journal_page_last 8768
_journal_paper_doi 10.1021/jacs.9b04085
_journal_volume 141
_journal_year 2019
_chemical_formula_sum 'C164 H216 Mg4 N12 O6'
_chemical_formula_weight 2548.71
_space_group_crystal_system triclinic
_space_group_IT_number 2
_space_group_name_Hall '-P 1'
_space_group_name_H-M_alt 'P -1'
_symmetry_space_group_name_Hall '-P 1'
_symmetry_space_group_name_H-M 'P -1'
_atom_sites_solution_hydrogens geom
_audit_creation_method SHELXL-2016/6
_cell_angle_alpha 70.6900(10)
_cell_angle_beta 74.9990(10)
_cell_angle_gamma 66.5580(10)
_cell_formula_units_Z 1
_cell_length_a 14.2869(2)
_cell_length_b 15.1785(2)
_cell_length_c 20.5089(2)
_cell_measurement_reflns_used 48316
_cell_measurement_temperature 123(2)
_cell_measurement_theta_max 77.2130
_cell_measurement_theta_min 3.2890
_cell_volume 3808.97(9)
_computing_cell_refinement 'CrysAlisPro 1.171.39.46 (Rigaku OD, 2018)'
_computing_data_collection 'CrysAlisPro 1.171.39.46 (Rigaku OD, 2018)'
_computing_data_reduction 'CrysAlisPro 1.171.39.46 (Rigaku OD, 2018)'
_computing_molecular_graphics xseed
_computing_publication_material Ciftab
_computing_structure_refinement 'SHELXL-2016/6 (Sheldrick, 2016)'
_computing_structure_solution 'SHELXT 2014/5 (Sheldrick, 2014)'
_diffrn_ambient_temperature 123(2)
_diffrn_measured_fraction_theta_full 0.981
_diffrn_measured_fraction_theta_max 0.981
_diffrn_measurement_device_type 'XtaLAB Synergy, Dualflex, HyPix'
_diffrn_radiation_type CuK\a
_diffrn_radiation_wavelength 1.54184
_diffrn_reflns_av_R_equivalents 0.0244
_diffrn_reflns_av_unetI/netI 0.0163
_diffrn_reflns_Laue_measured_fraction_full 0.981
_diffrn_reflns_Laue_measured_fraction_max 0.981
_diffrn_reflns_limit_h_max 16
_diffrn_reflns_limit_h_min -17
_diffrn_reflns_limit_k_max 14
_diffrn_reflns_limit_k_min -18
_diffrn_reflns_limit_l_max 24
_diffrn_reflns_limit_l_min -24
_diffrn_reflns_number 65935
_diffrn_reflns_point_group_measured_fraction_full 0.981
_diffrn_reflns_point_group_measured_fraction_max 0.981
_diffrn_reflns_theta_full 67.684
_diffrn_reflns_theta_max 68.000
_diffrn_reflns_theta_min 6.325
_diffrn_source 'micro-focus sealed X-ray tube'
_exptl_absorpt_coefficient_mu 0.662
_exptl_absorpt_correction_T_max 1.00000
_exptl_absorpt_correction_T_min 0.81348
_exptl_absorpt_correction_type multi-scan
_exptl_absorpt_process_details
;
CrysAlisPro 1.171.39.46 (Rigaku Oxford Diffraction, 2018)
Empirical absorption correction using spherical harmonics,
 implemented in SCALE3 ABSPACK scaling algorithm.
;
_exptl_crystal_colour colorless
_exptl_crystal_density_diffrn 1.111
_exptl_crystal_description block
_exptl_crystal_F_000 1380
_exptl_crystal_size_max 0.200
_exptl_crystal_size_mid 0.170
_exptl_crystal_size_min 0.150
_refine_diff_density_max 0.271
_refine_diff_density_min -0.247
_refine_diff_density_rms 0.036
_refine_ls_extinction_method none
_refine_ls_goodness_of_fit_ref 1.030
_refine_ls_hydrogen_treatment constr
_refine_ls_matrix_type full
_refine_ls_number_parameters 862
_refine_ls_number_reflns 13614
_refine_ls_number_restraints 0
_refine_ls_restrained_S_all 1.030
_refine_ls_R_factor_all 0.0410
_refine_ls_R_factor_gt 0.0393
_refine_ls_shift/su_max 0.001
_refine_ls_shift/su_mean 0.000
_refine_ls_structure_factor_coef Fsqd
_refine_ls_weighting_details 'w=1/[\s^2^(Fo^2^)+(0.0527P)^2^+1.5212P] where P=(Fo^2^+2Fc^2^)/3'
_refine_ls_weighting_scheme calc
_refine_ls_wR_factor_gt 0.1039
_refine_ls_wR_factor_ref 0.1051
_reflns_Friedel_coverage 0.000
_reflns_number_gt 12895
_reflns_number_total 13614
_reflns_threshold_expression 'I > 2\s(I)'
_cod_data_source_file ja9b04085_si_008.cif
_cod_data_source_block Cj1352
_cod_database_code 4127606
_shelx_shelxl_version_number 2016/6
_shelx_space_group_comment
;
The symmetry employed for this shelxl refinement is uniquely defined
by the following loop, which should always be used as a source of
symmetry information in preference to the above space-group names.
They are only intended as comments.
;
_shelx_estimated_absorpt_t_min 0.879
_shelx_estimated_absorpt_t_max 0.907

loop_
_space_group_symop_operation_xyz
'x, y, z'
'-x, -y, -z'

loop_
_atom_site_label
_atom_site_type_symbol
_atom_site_fract_x
_atom_site_fract_y
_atom_site_fract_z
_atom_site_U_iso_or_equiv
_atom_site_adp_type
_atom_site_occupancy
_atom_site_site_symmetry_order
_atom_site_calc_flag
_atom_site_refinement_flags_posn
_atom_site_refinement_flags_adp
Mg1 Mg 0.72466(3) 0.21262(3) 0.76263(2) 0.02152(10) Uani 1 1 d . .
O1 O 0.63162(7) 0.26375(6) 0.69848(5) 0.0307(2) Uani 1 1 d . .
N1 N 0.68814(8) 0.13343(8) 0.86130(5) 0.0230(2) Uani 1 1 d . .
C1 C 0.59331(9) 0.33435(9) 0.64665(7) 0.0231(3) Uani 1 1 d . .
Mg2 Mg 0.59208(3) 0.35890(3) 0.42455(2) 0.02110(10) Uani 1 1 d . .
O2 O 0.58359(8) 0.34692(7) 0.52039(5) 0.0356(2) Uani 1 1 d . .
N2 N 0.86206(8) 0.10187(7) 0.74383(5) 0.0219(2) Uani 1 1 d . .
C2 C 0.57453(10) 0.36621(9) 0.57784(7) 0.0245(3) Uani 1 1 d . .
O3 O 0.50712(7) 0.52440(6) 0.62354(5) 0.0298(2) Uani 1 1 d . .
N3 N 0.75943(8) 0.33080(8) 0.76780(6) 0.0269(2) Uani 1 1 d . .
C3 C 0.54438(9) 0.43488(9) 0.61778(7) 0.0230(3) Uani 1 1 d . .
N4 N 0.88278(9) 0.54217(9) 0.76131(7) 0.0333(3) Uani 1 1 d . .
C4 C 0.72677(11) 0.00431(11) 0.97059(7) 0.0338(3) Uani 1 1 d . .
H52A H 0.702278 0.052215 0.998919 0.051 Uiso 1 1 calc R U
H52B H 0.786604 -0.051518 0.988220 0.051 Uiso 1 1 calc R U
H52C H 0.671599 -0.020260 0.973358 0.051 Uiso 1 1 calc R U
N5 N 0.74011(8) 0.34682(8) 0.37513(6) 0.0248(2) Uani 1 1 d . .
C5 C 0.75732(10) 0.05431(9) 0.89559(7) 0.0245(3) Uani 1 1 d . .
N6 N 0.60156(8) 0.23033(7) 0.40711(6) 0.0227(2) Uani 1 1 d . .
C6 C 0.85939(10) 0.01040(9) 0.86548(7) 0.0255(3) Uani 1 1 d . .
H48 H 0.904027 -0.037610 0.897624 0.031 Uiso 1 1 calc R U
C7 C 0.90537(9) 0.02682(9) 0.79496(7) 0.0236(3) Uani 1 1 d . .
C8 C 1.01003(10) -0.04982(10) 0.77950(8) 0.0314(3) Uani 1 1 d . .
H51A H 1.017726 -0.058716 0.732957 0.047 Uiso 1 1 calc R U
H51B H 1.015471 -0.113237 0.814507 0.047 Uiso 1 1 calc R U
H51C H 1.064470 -0.026991 0.781038 0.047 Uiso 1 1 calc R U
C9 C 0.58174(10) 0.16136(9) 0.89312(6) 0.0242(3) Uani 1 1 d . .
C10 C 0.51615(10) 0.12436(10) 0.87758(7) 0.0278(3) Uani 1 1 d . .
C11 C 0.41172(11) 0.15614(11) 0.90453(7) 0.0319(3) Uani 1 1 d . .
H44 H 0.366819 0.131510 0.894555 0.038 Uiso 1 1 calc R U
C12 C 0.37231(11) 0.22255(11) 0.94535(7) 0.0335(3) Uani 1 1 d . .
H43 H 0.300815 0.243615 0.963072 0.040 Uiso 1 1 calc R U
C13 C 0.43693(11) 0.25842(10) 0.96043(7) 0.0325(3) Uani 1 1 d . .
H42 H 0.409145 0.304313 0.988552 0.039 Uiso 1 1 calc R U
C14 C 0.54228(10) 0.22866(10) 0.93523(7) 0.0275(3) Uani 1 1 d . .
C15 C 0.55584(11) 0.04968(11) 0.83381(8) 0.0344(3) Uani 1 1 d . .
H68 H 0.631319 0.037184 0.818183 0.041 Uiso 1 1 calc R U
C16 C 0.50400(15) 0.08822(14) 0.76888(9) 0.0491(4) Uani 1 1 d . .
H69A H 0.429919 0.099975 0.782759 0.074 Uiso 1 1 calc R U
H69B H 0.534017 0.038949 0.741363 0.074 Uiso 1 1 calc R U
H69C H 0.514665 0.150574 0.740688 0.074 Uiso 1 1 calc R U
C17 C 0.54258(17) -0.04926(13) 0.87683(10) 0.0545(5) Uani 1 1 d . .
H70A H 0.576733 -0.074131 0.918312 0.082 Uiso 1 1 calc R U
H70B H 0.573545 -0.097520 0.848496 0.082 Uiso 1 1 calc R U
H70C H 0.468959 -0.039615 0.891267 0.082 Uiso 1 1 calc R U
C18 C 0.60987(11) 0.26990(11) 0.95424(8) 0.0331(3) Uani 1 1 d . .
H65 H 0.683260 0.235187 0.936421 0.040 Uiso 1 1 calc R U
C19 C 0.59996(13) 0.25031(14) 1.03372(9) 0.0459(4) Uani 1 1 d . .
H67A H 0.528505 0.283725 1.052411 0.069 Uiso 1 1 calc R U
H67B H 0.645774 0.276042 1.044266 0.069 Uiso 1 1 calc R U
H67C H 0.619272 0.178651 1.055196 0.069 Uiso 1 1 calc R U
C20 C 0.58427(13) 0.38114(12) 0.91977(9) 0.0435(4) Uani 1 1 d . .
H66A H 0.590010 0.393056 0.869155 0.065 Uiso 1 1 calc R U
H66B H 0.632644 0.404498 0.929695 0.065 Uiso 1 1 calc R U
H66C H 0.513733 0.417178 0.938349 0.065 Uiso 1 1 calc R U
C21 C 0.91236(9) 0.10601(9) 0.67288(7) 0.0229(3) Uani 1 1 d . .
C22 C 0.99555(10) 0.14154(9) 0.64625(7) 0.0248(3) Uani 1 1 d . .
C23 C 1.04056(10) 0.14454(10) 0.57695(7) 0.0283(3) Uani 1 1 d . .
H57 H 1.097323 0.167574 0.558517 0.034 Uiso 1 1 calc R U
C24 C 1.00443(11) 0.11474(10) 0.53448(7) 0.0311(3) Uani 1 1 d . .
H56 H 1.037327 0.115730 0.487751 0.037 Uiso 1 1 calc R U
C25 C 0.92029(11) 0.08350(10) 0.56024(7) 0.0299(3) Uani 1 1 d . .
H55 H 0.894486 0.065054 0.530358 0.036 Uiso 1 1 calc R U
C26 C 0.87252(10) 0.07851(9) 0.62919(7) 0.0247(3) Uani 1 1 d . .
C27 C 1.03539(10) 0.18101(10) 0.68881(7) 0.0281(3) Uani 1 1 d . .
H62 H 0.999953 0.167444 0.738072 0.034 Uiso 1 1 calc R U
C28 C 1.15197(11) 0.13080(13) 0.68924(8) 0.0384(3) Uani 1 1 d . .
H63A H 1.168795 0.058661 0.706542 0.058 Uiso 1 1 calc R U
H63B H 1.173423 0.154925 0.719766 0.058 Uiso 1 1 calc R U
H63C H 1.188235 0.146704 0.641675 0.058 Uiso 1 1 calc R U
C29 C 1.00919(12) 0.29358(11) 0.66006(8) 0.0356(3) Uani 1 1 d . .
H64A H 1.046503 0.308105 0.612688 0.053 Uiso 1 1 calc R U
H64B H 1.029491 0.319227 0.690224 0.053 Uiso 1 1 calc R U
H64C H 0.934810 0.325430 0.658869 0.053 Uiso 1 1 calc R U
C30 C 0.77959(10) 0.04417(9) 0.65646(7) 0.0263(3) Uani 1 1 d . .
H59 H 0.735401 0.079266 0.693145 0.032 Uiso 1 1 calc R U
C31 C 0.81079(11) -0.06687(11) 0.69116(9) 0.0387(3) Uani 1 1 d . .
H61A H 0.852512 -0.103852 0.656292 0.058 Uiso 1 1 calc R U
H61B H 0.748785 -0.084995 0.711291 0.058 Uiso 1 1 calc R U
H61C H 0.851154 -0.083215 0.728228 0.058 Uiso 1 1 calc R U
C32 C 0.71356(12) 0.07163(13) 0.60014(9) 0.0407(4) Uani 1 1 d . .
H60A H 0.696525 0.142643 0.576808 0.061 Uiso 1 1 calc R U
H60B H 0.649850 0.057022 0.621656 0.061 Uiso 1 1 calc R U
H60C H 0.751925 0.032860 0.565798 0.061 Uiso 1 1 calc R U
C33 C 0.83090(10) 0.31076(10) 0.80781(7) 0.0284(3) Uani 1 1 d . .
H72 H 0.854441 0.245481 0.837168 0.034 Uiso 1 1 calc R U
C34 C 0.87158(10) 0.37761(10) 0.80900(7) 0.0290(3) Uani 1 1 d . .
H73 H 0.920783 0.358716 0.839026 0.035 Uiso 1 1 calc R U
C35 C 0.84008(10) 0.47521(10) 0.76529(7) 0.0273(3) Uani 1 1 d . .
C36 C 0.76199(10) 0.49789(10) 0.72582(7) 0.0286(3) Uani 1 1 d . .
H75 H 0.734536 0.563269 0.697543 0.034 Uiso 1 1 calc R U
C37 C 0.72595(10) 0.42542(10) 0.72842(7) 0.0279(3) Uani 1 1 d . .
H76 H 0.674123 0.442699 0.700793 0.033 Uiso 1 1 calc R U
C38 C 0.96692(12) 0.51510(12) 0.79961(9) 0.0413(4) Uani 1 1 d . .
H79A H 0.943147 0.496265 0.849858 0.062 Uiso 1 1 calc R U
H79B H 0.989903 0.571886 0.788701 0.062 Uiso 1 1 calc R U
H79C H 1.024423 0.458910 0.786081 0.062 Uiso 1 1 calc R U
C39 C 0.84630(13) 0.64264(11) 0.71731(9) 0.0419(4) Uani 1 1 d . .
H78A H 0.857708 0.640442 0.668566 0.063 Uiso 1 1 calc R U
H78B H 0.884125 0.681517 0.721577 0.063 Uiso 1 1 calc R U
H78C H 0.772463 0.673690 0.732120 0.063 Uiso 1 1 calc R U
C40 C 0.92289(11) 0.24820(12) 0.34668(9) 0.0378(3) Uani 1 1 d . .
H20A H 0.927277 0.304437 0.306593 0.057 Uiso 1 1 calc R U
H20B H 0.958725 0.186081 0.332269 0.057 Uiso 1 1 calc R U
H20C H 0.955234 0.247170 0.383762 0.057 Uiso 1 1 calc R U
C41 C 0.81069(10) 0.25887(10) 0.37363(7) 0.0266(3) Uani 1 1 d . .
C42 C 0.78833(10) 0.17014(9) 0.39539(7) 0.0267(3) Uani 1 1 d . .
H17 H 0.846163 0.110630 0.402928 0.032 Uiso 1 1 calc R U
C43 C 0.69291(10) 0.15723(9) 0.40748(7) 0.0242(3) Uani 1 1 d . .
C44 C 0.69634(11) 0.05229(9) 0.42040(8) 0.0310(3) Uani 1 1 d . .
H21A H 0.649397 0.036127 0.463048 0.046 Uiso 1 1 calc R U
H21B H 0.766755 0.006187 0.425829 0.046 Uiso 1 1 calc R U
H21C H 0.675106 0.046371 0.380715 0.046 Uiso 1 1 calc R U
C45 C 0.76498(10) 0.43617(10) 0.34655(7) 0.0277(3) Uani 1 1 d . .
C46 C 0.81026(10) 0.46671(10) 0.38468(7) 0.0294(3) Uani 1 1 d . .
C47 C 0.82234(11) 0.55954(11) 0.35678(8) 0.0350(3) Uani 1 1 d . .
H24 H 0.853626 0.580860 0.381496 0.042 Uiso 1 1 calc R U
C48 C 0.79001(12) 0.62089(11) 0.29434(8) 0.0399(3) Uani 1 1 d . .
H25 H 0.797987 0.684183 0.276835 0.048 Uiso 1 1 calc R U
C49 C 0.74590(12) 0.59018(11) 0.25716(8) 0.0399(3) Uani 1 1 d . .
H26 H 0.723879 0.632789 0.214063 0.048 Uiso 1 1 calc R U
C50 C 0.73323(11) 0.49770(11) 0.28191(8) 0.0338(3) Uani 1 1 d . .
C51 C 0.84310(11) 0.40500(10) 0.45552(8) 0.0328(3) Uani 1 1 d . .
H28 H 0.834448 0.339322 0.465641 0.039 Uiso 1 1 calc R U
C52 C 0.77559(14) 0.45503(13) 0.51325(8) 0.0430(4) Uani 1 1 d . .
H30A H 0.788407 0.516309 0.507084 0.064 Uiso 1 1 calc R U
H30B H 0.792206 0.409976 0.558813 0.064 Uiso 1 1 calc R U
H30C H 0.702800 0.470937 0.510908 0.064 Uiso 1 1 calc R U
C53 C 0.95660(13) 0.38598(13) 0.45640(10) 0.0449(4) Uani 1 1 d . .
H29A H 1.000323 0.350503 0.421102 0.067 Uiso 1 1 calc R U
H29B H 0.975020 0.345726 0.502655 0.067 Uiso 1 1 calc R U
H29C H 0.966983 0.449567 0.446012 0.067 Uiso 1 1 calc R U
C54 C 0.68856(13) 0.46289(12) 0.23944(8) 0.0411(4) Uani 1 1 d . .
H31 H 0.652406 0.417792 0.273379 0.049 Uiso 1 1 calc R U
C55 C 0.6088(2) 0.54735(17) 0.19685(13) 0.0811(8) Uani 1 1 d . .
H33A H 0.556690 0.587136 0.227326 0.122 Uiso 1 1 calc R U
H33B H 0.575448 0.519806 0.176199 0.122 Uiso 1 1 calc R U
H33C H 0.642794 0.589455 0.159607 0.122 Uiso 1 1 calc R U
C56 C 0.7749(2) 0.4013(2) 0.19426(13) 0.0870(8) Uani 1 1 d . .
H32A H 0.814636 0.442140 0.161819 0.131 Uiso 1 1 calc R U
H32B H 0.745289 0.378248 0.167741 0.131 Uiso 1 1 calc R U
H32C H 0.820453 0.343860 0.224136 0.131 Uiso 1 1 calc R U
C57 C 0.51356(10) 0.20937(9) 0.40344(7) 0.0258(3) Uani 1 1 d . .
C58 C 0.49746(11) 0.21012(10) 0.33826(8) 0.0326(3) Uani 1 1 d . .
C59 C 0.40992(12) 0.19327(11) 0.33505(9) 0.0406(4) Uani 1 1 d . .
H11 H 0.399071 0.192334 0.291534 0.049 Uiso 1 1 calc R U
C60 C 0.33867(12) 0.17792(11) 0.39355(9) 0.0414(4) Uani 1 1 d . .
H12 H 0.279114 0.167290 0.390126 0.050 Uiso 1 1 calc R U
C61 C 0.35447(11) 0.17809(10) 0.45714(9) 0.0354(3) Uani 1 1 d . .
H13 H 0.304765 0.168484 0.497233 0.043 Uiso 1 1 calc R U
C62 C 0.44244(10) 0.19218(9) 0.46358(7) 0.0275(3) Uani 1 1 d . .
C63 C 0.57094(12) 0.23091(12) 0.27147(8) 0.0401(3) Uani 1 1 d . .
H34 H 0.631793 0.234707 0.284456 0.048 Uiso 1 1 calc R U
C64 C 0.51984(15) 0.33068(14) 0.22290(10) 0.0536(4) Uani 1 1 d . .
H36A H 0.460513 0.328550 0.208683 0.080 Uiso 1 1 calc R U
H36B H 0.569574 0.344620 0.181440 0.080 Uiso 1 1 calc R U
H36C H 0.496548 0.383084 0.247298 0.080 Uiso 1 1 calc R U
C65 C 0.61061(18) 0.14808(16) 0.23361(10) 0.0630(5) Uani 1 1 d . .
H35A H 0.639931 0.083882 0.266157 0.094 Uiso 1 1 calc R U
H35B H 0.663883 0.160349 0.194268 0.094 Uiso 1 1 calc R U
H35C H 0.553352 0.147125 0.216224 0.094 Uiso 1 1 calc R U
C66 C 0.45870(10) 0.18724(10) 0.53503(7) 0.0299(3) Uani 1 1 d . .
H37 H 0.529588 0.188320 0.530776 0.036 Uiso 1 1 calc R U
C67 C 0.45176(12) 0.09115(12) 0.58847(8) 0.0389(3) Uani 1 1 d . .
H39A H 0.381642 0.090117 0.595560 0.058 Uiso 1 1 calc R U
H39B H 0.468368 0.087785 0.632894 0.058 Uiso 1 1 calc R U
H39C H 0.500807 0.033983 0.571204 0.058 Uiso 1 1 calc R U
C68 C 0.38160(13) 0.27704(14) 0.56091(11) 0.0520(4) Uani 1 1 d . .
H38A H 0.387711 0.338202 0.526920 0.078 Uiso 1 1 calc R U
H38B H 0.396175 0.273641 0.605993 0.078 Uiso 1 1 calc R U
H38C H 0.311442 0.276888 0.566425 0.078 Uiso 1 1 calc R U
C69 C 0.97827(14) 0.18094(14) 0.96800(11) 0.0562(5) Uani 1 1 d . .
C70 C 1.02967(16) 0.24706(14) 0.95595(12) 0.0591(5) Uani 1 1 d . .
H88 H 1.005140 0.294737 0.982482 0.071 Uiso 1 1 calc R U
C71 C 1.11535(16) 0.24421(16) 0.90620(12) 0.0625(6) Uani 1 1 d . .
H89 H 1.149454 0.290021 0.898464 0.075 Uiso 1 1 calc R U
C72 C 1.15195(17) 0.17597(18) 0.86774(11) 0.0649(6) Uani 1 1 d . .
H90 H 1.211359 0.174254 0.833382 0.078 Uiso 1 1 calc R U
C73 C 1.10263(19) 0.10991(17) 0.87889(11) 0.0658(6) Uani 1 1 d . .
H91 H 1.128041 0.062192 0.852322 0.079 Uiso 1 1 calc R U
C74 C 1.01567(17) 0.11269(15) 0.92891(11) 0.0601(5) Uani 1 1 d . .
H92 H 0.981647 0.066963 0.936208 0.072 Uiso 1 1 calc R U
C75 C 0.88393(18) 0.1844(2) 1.02149(16) 0.0918(9) Uani 1 1 d . .
H93A H 0.890730 0.202559 1.061223 0.138 Uiso 1 1 calc R U
H93B H 0.876108 0.118947 1.037547 0.138 Uiso 1 1 calc R U
H93C H 0.823156 0.233908 1.000743 0.138 Uiso 1 1 calc R U
C76 C 0.81410(16) 0.67047(13) 0.91552(10) 0.0528(4) Uani 1 1 d . .
C77 C 0.85924(16) 0.59361(14) 0.97007(10) 0.0539(4) Uani 1 1 d . .
H85 H 0.909834 0.599085 0.989328 0.065 Uiso 1 1 calc R U
C78 C 0.83184(18) 0.51003(15) 0.99650(10) 0.0610(5) Uani 1 1 d . .
H84 H 0.862980 0.458707 1.034046 0.073 Uiso 1 1 calc R U
C79 C 0.75898(17) 0.50031(15) 0.96862(11) 0.0610(5) Uani 1 1 d . .
H83 H 0.740394 0.442295 0.986733 0.073 Uiso 1 1 calc R U
C80 C 0.71390(15) 0.57480(15) 0.91479(11) 0.0566(5) Uani 1 1 d . .
H82 H 0.664239 0.568419 0.895195 0.068 Uiso 1 1 calc R U
C81 C 0.74093(15) 0.65973(14) 0.88890(10) 0.0525(4) Uani 1 1 d . .
H81 H 0.708377 0.711530 0.852091 0.063 Uiso 1 1 calc R U
C82 C 0.8446(2) 0.76070(17) 0.88641(13) 0.0781(7) Uani 1 1 d . .
H86A H 0.907334 0.747208 0.852271 0.117 Uiso 1 1 calc R U
H86B H 0.857528 0.778241 0.924321 0.117 Uiso 1 1 calc R U
H86C H 0.788814 0.816006 0.863509 0.117 Uiso 1 1 calc R U

loop_
_atom_site_aniso_label
_atom_site_aniso_U_11
_atom_site_aniso_U_22
_atom_site_aniso_U_33
_atom_site_aniso_U_23
_atom_site_aniso_U_13
_atom_site_aniso_U_12
Mg1 0.0226(2) 0.01962(19) 0.0195(2) -0.00263(15) -0.00550(16) -0.00485(16)
O1 0.0365(5) 0.0225(4) 0.0287(5) 0.0006(4) -0.0166(4) -0.0040(4)
N1 0.0230(5) 0.0239(5) 0.0212(5) -0.0034(4) -0.0053(4) -0.0078(4)
C1 0.0236(6) 0.0212(6) 0.0238(6) -0.0036(5) -0.0072(5) -0.0063(5)
Mg2 0.0239(2) 0.01729(19) 0.0214(2) -0.00381(15) -0.00623(16) -0.00551(15)
O2 0.0526(6) 0.0370(5) 0.0236(5) -0.0075(4) -0.0084(4) -0.0202(5)
N2 0.0217(5) 0.0226(5) 0.0217(5) -0.0050(4) -0.0059(4) -0.0069(4)
C2 0.0268(6) 0.0240(6) 0.0234(7) -0.0032(5) -0.0069(5) -0.0099(5)
O3 0.0347(5) 0.0193(4) 0.0327(5) -0.0050(4) -0.0126(4) -0.0030(4)
N3 0.0287(6) 0.0241(5) 0.0269(6) -0.0055(4) -0.0070(5) -0.0072(4)
C3 0.0224(6) 0.0216(6) 0.0237(6) -0.0021(5) -0.0087(5) -0.0061(5)
N4 0.0301(6) 0.0319(6) 0.0413(7) -0.0094(5) -0.0083(5) -0.0122(5)
C4 0.0341(7) 0.0353(7) 0.0245(7) 0.0025(6) -0.0082(6) -0.0102(6)
N5 0.0269(5) 0.0243(5) 0.0244(6) -0.0043(4) -0.0057(4) -0.0102(4)
C5 0.0290(6) 0.0241(6) 0.0222(6) -0.0021(5) -0.0089(5) -0.0110(5)
N6 0.0227(5) 0.0208(5) 0.0257(5) -0.0061(4) -0.0072(4) -0.0061(4)
C6 0.0266(6) 0.0233(6) 0.0251(7) -0.0007(5) -0.0121(5) -0.0064(5)
C7 0.0223(6) 0.0213(6) 0.0290(7) -0.0055(5) -0.0094(5) -0.0066(5)
C8 0.0262(7) 0.0272(7) 0.0353(8) -0.0062(6) -0.0092(6) -0.0024(5)
C9 0.0251(6) 0.0256(6) 0.0176(6) 0.0011(5) -0.0051(5) -0.0085(5)
C10 0.0301(7) 0.0305(7) 0.0217(6) 0.0000(5) -0.0064(5) -0.0131(5)
C11 0.0299(7) 0.0392(7) 0.0270(7) -0.0013(6) -0.0063(6) -0.0168(6)
C12 0.0243(6) 0.0394(8) 0.0296(7) -0.0021(6) -0.0026(5) -0.0100(6)
C13 0.0310(7) 0.0332(7) 0.0276(7) -0.0078(6) -0.0020(6) -0.0070(6)
C14 0.0291(7) 0.0297(7) 0.0219(6) -0.0030(5) -0.0060(5) -0.0097(5)
C15 0.0342(7) 0.0428(8) 0.0334(8) -0.0129(6) -0.0032(6) -0.0191(6)
C16 0.0675(11) 0.0566(10) 0.0328(9) -0.0111(8) -0.0118(8) -0.0283(9)
C17 0.0803(13) 0.0379(9) 0.0484(10) -0.0085(8) -0.0182(9) -0.0200(9)
C18 0.0312(7) 0.0391(8) 0.0321(8) -0.0143(6) -0.0038(6) -0.0116(6)
C19 0.0452(9) 0.0643(11) 0.0368(9) -0.0225(8) -0.0070(7) -0.0191(8)
C20 0.0442(9) 0.0404(8) 0.0530(10) -0.0179(7) -0.0068(7) -0.0173(7)
C21 0.0218(6) 0.0199(6) 0.0248(6) -0.0068(5) -0.0058(5) -0.0026(5)
C22 0.0235(6) 0.0224(6) 0.0270(7) -0.0072(5) -0.0052(5) -0.0046(5)
C23 0.0263(6) 0.0266(6) 0.0302(7) -0.0084(5) -0.0012(5) -0.0082(5)
C24 0.0344(7) 0.0320(7) 0.0239(7) -0.0103(6) -0.0002(6) -0.0083(6)
C25 0.0329(7) 0.0306(7) 0.0284(7) -0.0122(6) -0.0075(6) -0.0076(6)
C26 0.0241(6) 0.0213(6) 0.0277(7) -0.0074(5) -0.0075(5) -0.0034(5)
C27 0.0250(6) 0.0342(7) 0.0288(7) -0.0121(6) -0.0009(5) -0.0126(5)
C28 0.0258(7) 0.0540(9) 0.0410(9) -0.0198(7) -0.0041(6) -0.0139(6)
C29 0.0399(8) 0.0371(8) 0.0374(8) -0.0151(6) 0.0010(6) -0.0204(6)
C30 0.0246(6) 0.0274(6) 0.0291(7) -0.0110(5) -0.0066(5) -0.0066(5)
C31 0.0317(7) 0.0324(7) 0.0513(9) -0.0026(7) -0.0129(7) -0.0125(6)
C32 0.0352(8) 0.0491(9) 0.0419(9) -0.0054(7) -0.0173(7) -0.0165(7)
C33 0.0309(7) 0.0243(6) 0.0264(7) -0.0043(5) -0.0078(5) -0.0053(5)
C34 0.0276(7) 0.0299(7) 0.0289(7) -0.0088(5) -0.0088(5) -0.0053(5)
C35 0.0256(6) 0.0277(6) 0.0286(7) -0.0103(5) -0.0024(5) -0.0075(5)
C36 0.0298(7) 0.0242(6) 0.0291(7) -0.0036(5) -0.0082(5) -0.0066(5)
C37 0.0291(7) 0.0257(6) 0.0273(7) -0.0052(5) -0.0086(5) -0.0064(5)
C38 0.0319(7) 0.0450(9) 0.0560(10) -0.0210(8) -0.0105(7) -0.0132(7)
C39 0.0479(9) 0.0334(8) 0.0481(9) -0.0053(7) -0.0080(7) -0.0212(7)
C40 0.0267(7) 0.0414(8) 0.0483(9) -0.0195(7) 0.0009(6) -0.0124(6)
C41 0.0239(6) 0.0317(7) 0.0256(7) -0.0103(5) -0.0041(5) -0.0083(5)
C42 0.0237(6) 0.0244(6) 0.0306(7) -0.0102(5) -0.0069(5) -0.0026(5)
C43 0.0271(6) 0.0217(6) 0.0245(6) -0.0076(5) -0.0079(5) -0.0051(5)
C44 0.0286(7) 0.0219(6) 0.0432(8) -0.0108(6) -0.0115(6) -0.0036(5)
C45 0.0266(6) 0.0274(6) 0.0282(7) -0.0050(5) -0.0005(5) -0.0122(5)
C46 0.0301(7) 0.0285(7) 0.0294(7) -0.0064(5) -0.0007(5) -0.0131(5)
C47 0.0391(8) 0.0332(7) 0.0360(8) -0.0081(6) 0.0000(6) -0.0199(6)
C48 0.0458(9) 0.0313(7) 0.0408(9) -0.0017(6) -0.0004(7) -0.0213(7)
C49 0.0428(8) 0.0374(8) 0.0328(8) 0.0048(6) -0.0055(6) -0.0184(7)
C50 0.0342(7) 0.0368(7) 0.0289(7) -0.0020(6) -0.0031(6) -0.0167(6)
C51 0.0397(8) 0.0304(7) 0.0331(8) -0.0050(6) -0.0082(6) -0.0177(6)
C52 0.0533(10) 0.0477(9) 0.0340(8) -0.0101(7) -0.0031(7) -0.0259(8)
C53 0.0429(9) 0.0445(9) 0.0515(10) -0.0083(7) -0.0152(7) -0.0175(7)
C54 0.0485(9) 0.0494(9) 0.0281(8) 0.0015(7) -0.0105(7) -0.0256(7)
C55 0.118(2) 0.0652(13) 0.0764(15) 0.0281(11) -0.0702(15) -0.0501(14)
C56 0.0763(15) 0.156(3) 0.0627(14) -0.0659(17) 0.0080(12) -0.0544(17)
C57 0.0255(6) 0.0184(6) 0.0348(7) -0.0064(5) -0.0118(5) -0.0046(5)
C58 0.0342(7) 0.0285(7) 0.0368(8) -0.0074(6) -0.0161(6) -0.0066(6)
C59 0.0450(9) 0.0387(8) 0.0452(9) -0.0071(7) -0.0255(7) -0.0127(7)
C60 0.0371(8) 0.0378(8) 0.0552(10) -0.0011(7) -0.0254(7) -0.0162(7)
C61 0.0284(7) 0.0299(7) 0.0469(9) -0.0018(6) -0.0138(6) -0.0103(6)
C62 0.0248(6) 0.0194(6) 0.0376(8) -0.0047(5) -0.0109(5) -0.0050(5)
C63 0.0408(8) 0.0501(9) 0.0327(8) -0.0122(7) -0.0145(7) -0.0121(7)
C64 0.0549(11) 0.0527(10) 0.0471(10) -0.0014(8) -0.0114(8) -0.0191(8)
C65 0.0778(14) 0.0620(12) 0.0433(10) -0.0215(9) -0.0134(10) -0.0089(10)
C66 0.0240(6) 0.0324(7) 0.0361(8) -0.0111(6) -0.0037(5) -0.0111(5)
C67 0.0372(8) 0.0496(9) 0.0341(8) -0.0037(7) -0.0068(6) -0.0239(7)
C68 0.0361(8) 0.0554(10) 0.0742(13) -0.0391(10) -0.0008(8) -0.0119(8)
C69 0.0474(10) 0.0529(10) 0.0628(12) 0.0110(9) -0.0337(9) -0.0166(8)
C70 0.0592(12) 0.0444(10) 0.0761(14) 0.0015(9) -0.0418(11) -0.0144(8)
C71 0.0618(12) 0.0602(12) 0.0707(14) 0.0196(10) -0.0433(11) -0.0349(10)
C72 0.0648(12) 0.0808(15) 0.0428(11) 0.0162(10) -0.0265(9) -0.0330(11)
C73 0.0888(16) 0.0720(13) 0.0419(11) 0.0023(9) -0.0304(11) -0.0337(12)
C74 0.0761(13) 0.0572(11) 0.0585(12) 0.0151(9) -0.0417(11) -0.0390(10)
C75 0.0491(12) 0.0990(19) 0.103(2) 0.0018(16) -0.0204(13) -0.0176(12)
C76 0.0687(12) 0.0445(9) 0.0449(10) -0.0181(8) 0.0040(9) -0.0214(9)
C77 0.0719(12) 0.0531(10) 0.0421(10) -0.0169(8) -0.0078(9) -0.0236(9)
C78 0.0868(15) 0.0473(10) 0.0461(11) -0.0108(8) -0.0101(10) -0.0210(10)
C79 0.0770(14) 0.0499(11) 0.0636(13) -0.0205(9) -0.0005(10) -0.0307(10)
C80 0.0551(11) 0.0562(11) 0.0634(12) -0.0305(10) -0.0024(9) -0.0155(9)
C81 0.0564(11) 0.0487(10) 0.0425(10) -0.0190(8) -0.0014(8) -0.0057(8)
C82 0.111(2) 0.0586(13) 0.0664(14) -0.0113(11) 0.0020(13) -0.0441(13)

loop_
_atom_type_symbol
_atom_type_description
_atom_type_scat_dispersion_real
_atom_type_scat_dispersion_imag
_atom_type_scat_source
C C 0.0181 0.0091 'International Tables Vol C Tables 4.2.6.8 and 6.1.1.4'
H H 0.0000 0.0000 'International Tables Vol C Tables 4.2.6.8 and 6.1.1.4'
Mg Mg 0.1719 0.1771 'International Tables Vol C Tables 4.2.6.8 and 6.1.1.4'
N N 0.0311 0.0180 'International Tables Vol C Tables 4.2.6.8 and 6.1.1.4'
O O 0.0492 0.0322 'International Tables Vol C Tables 4.2.6.8 and 6.1.1.4'

loop_
_geom_angle_atom_site_label_1
_geom_angle_atom_site_label_2
_geom_angle_atom_site_label_3
_geom_angle
_geom_angle_site_symmetry_1
_geom_angle_site_symmetry_3
O1 Mg1 N1 119.89(5) . .
O1 Mg1 N2 118.07(5) . .
N1 Mg1 N2 93.62(4) . .
O1 Mg1 N3 107.33(4) . .
N1 Mg1 N3 109.34(5) . .
N2 Mg1 N3 107.59(4) . .
C1 O1 Mg1 147.50(9) . .
C5 N1 C9 119.05(10) . .
C5 N1 Mg1 122.74(9) . .
C9 N1 Mg1 118.11(8) . .
O1 C1 C3 149.68(12) . .
O1 C1 C2 149.74(12) . .
C3 C1 C2 60.52(9) . .
O2 Mg2 O3 115.31(5) . 2_666
O2 Mg2 N6 112.00(5) . .
O3 Mg2 N6 113.67(4) 2_666 .
O2 Mg2 N5 109.68(5) . .
O3 Mg2 N5 111.21(5) 2_666 .
N6 Mg2 N5 92.73(4) . .
C2 O2 Mg2 162.84(9) . .
C7 N2 C21 119.14(10) . .
C7 N2 Mg1 122.14(9) . .
C21 N2 Mg1 118.73(8) . .
O2 C2 C1 149.70(13) . .
O2 C2 C3 150.49(12) . .
C1 C2 C3 59.70(9) . .
C3 O3 Mg2 131.23(8) . 2_666
C37 N3 C33 115.61(11) . .
C37 N3 Mg1 125.84(9) . .
C33 N3 Mg1 118.09(9) . .
O3 C3 C1 149.02(12) . .
O3 C3 C2 150.97(12) . .
C1 C3 C2 59.78(9) . .
C35 N4 C39 120.25(12) . .
C35 N4 C38 121.01(12) . .
C39 N4 C38 118.73(12) . .
C5 C4 H52A 109.5 . .
C5 C4 H52B 109.5 . .
H52A C4 H52B 109.5 . .
C5 C4 H52C 109.5 . .
H52A C4 H52C 109.5 . .
H52B C4 H52C 109.5 . .
C41 N5 C45 121.52(11) . .
C41 N5 Mg2 120.54(9) . .
C45 N5 Mg2 117.82(8) . .
N1 C5 C6 123.93(12) . .
N1 C5 C4 119.83(12) . .
C6 C5 C4 116.21(11) . .
C43 N6 C57 117.93(10) . .
C43 N6 Mg2 117.78(8) . .
C57 N6 Mg2 123.79(8) . .
C5 C6 C7 129.86(12) . .
C5 C6 H48 115.1 . .
C7 C6 H48 115.1 . .
N2 C7 C6 124.21(11) . .
N2 C7 C8 120.54(12) . .
C6 C7 C8 115.23(11) . .
C7 C8 H51A 109.5 . .
C7 C8 H51B 109.5 . .
H51A C8 H51B 109.5 . .
C7 C8 H51C 109.5 . .
H51A C8 H51C 109.5 . .
H51B C8 H51C 109.5 . .
C14 C9 C10 120.49(12) . .
C14 C9 N1 121.12(11) . .
C10 C9 N1 118.27(11) . .
C11 C10 C9 118.60(13) . .
C11 C10 C15 119.10(12) . .
C9 C10 C15 122.28(12) . .
C12 C11 C10 121.30(13) . .
C12 C11 H44 119.4 . .
C10 C11 H44 119.4 . .
C11 C12 C13 119.83(13) . .
C11 C12 H43 120.1 . .
C13 C12 H43 120.1 . .
C12 C13 C14 121.34(13) . .
C12 C13 H42 119.3 . .
C14 C13 H42 119.3 . .
C13 C14 C9 118.44(12) . .
C13 C14 C18 118.96(12) . .
C9 C14 C18 122.60(12) . .
C10 C15 C16 112.38(13) . .
C10 C15 C17 111.16(13) . .
C16 C15 C17 109.78(13) . .
C10 C15 H68 107.8 . .
C16 C15 H68 107.8 . .
C17 C15 H68 107.8 . .
C15 C16 H69A 109.5 . .
C15 C16 H69B 109.5 . .
H69A C16 H69B 109.5 . .
C15 C16 H69C 109.5 . .
H69A C16 H69C 109.5 . .
H69B C16 H69C 109.5 . .
C15 C17 H70A 109.5 . .
C15 C17 H70B 109.5 . .
H70A C17 H70B 109.5 . .
C15 C17 H70C 109.5 . .
H70A C17 H70C 109.5 . .
H70B C17 H70C 109.5 . .
C14 C18 C20 111.26(12) . .
C14 C18 C19 111.48(12) . .
C20 C18 C19 110.01(13) . .
C14 C18 H65 108.0 . .
C20 C18 H65 108.0 . .
C19 C18 H65 108.0 . .
C18 C19 H67A 109.5 . .
C18 C19 H67B 109.5 . .
H67A C19 H67B 109.5 . .
C18 C19 H67C 109.5 . .
H67A C19 H67C 109.5 . .
H67B C19 H67C 109.5 . .
C18 C20 H66A 109.5 . .
C18 C20 H66B 109.5 . .
H66A C20 H66B 109.5 . .
C18 C20 H66C 109.5 . .
H66A C20 H66C 109.5 . .
H66B C20 H66C 109.5 . .
C22 C21 C26 120.52(12) . .
C22 C21 N2 121.11(11) . .
C26 C21 N2 118.28(11) . .
C23 C22 C21 118.45(12) . .
C23 C22 C27 118.61(11) . .
C21 C22 C27 122.88(12) . .
C24 C23 C22 121.46(12) . .
C24 C23 H57 119.3 . .
C22 C23 H57 119.3 . .
C25 C24 C23 119.73(13) . .
C25 C24 H56 120.1 . .
C23 C24 H56 120.1 . .
C24 C25 C26 121.30(12) . .
C24 C25 H55 119.3 . .
C26 C25 H55 119.3 . .
C25 C26 C21 118.45(12) . .
C25 C26 C30 120.44(12) . .
C21 C26 C30 121.11(11) . .
C22 C27 C29 110.01(11) . .
C22 C27 C28 112.23(11) . .
C29 C27 C28 109.58(12) . .
C22 C27 H62 108.3 . .
C29 C27 H62 108.3 . .
C28 C27 H62 108.3 . .
C27 C28 H63A 109.5 . .
C27 C28 H63B 109.5 . .
H63A C28 H63B 109.5 . .
C27 C28 H63C 109.5 . .
H63A C28 H63C 109.5 . .
H63B C28 H63C 109.5 . .
C27 C29 H64A 109.5 . .
C27 C29 H64B 109.5 . .
H64A C29 H64B 109.5 . .
C27 C29 H64C 109.5 . .
H64A C29 H64C 109.5 . .
H64B C29 H64C 109.5 . .
C31 C30 C26 111.98(11) . .
C31 C30 C32 110.23(12) . .
C26 C30 C32 112.80(12) . .
C31 C30 H59 107.2 . .
C26 C30 H59 107.2 . .
C32 C30 H59 107.2 . .
C30 C31 H61A 109.5 . .
C30 C31 H61B 109.5 . .
H61A C31 H61B 109.5 . .
C30 C31 H61C 109.5 . .
H61A C31 H61C 109.5 . .
H61B C31 H61C 109.5 . .
C30 C32 H60A 109.5 . .
C30 C32 H60B 109.5 . .
H60A C32 H60B 109.5 . .
C30 C32 H60C 109.5 . .
H60A C32 H60C 109.5 . .
H60B C32 H60C 109.5 . .
N3 C33 C34 124.66(12) . .
N3 C33 H72 117.7 . .
C34 C33 H72 117.7 . .
C33 C34 C35 119.63(12) . .
C33 C34 H73 120.2 . .
C35 C34 H73 120.2 . .
N4 C35 C36 122.23(12) . .
N4 C35 C34 121.87(12) . .
C36 C35 C34 115.90(12) . .
C37 C36 C35 119.86(12) . .
C37 C36 H75 120.1 . .
C35 C36 H75 120.1 . .
N3 C37 C36 124.20(12) . .
N3 C37 H76 117.9 . .
C36 C37 H76 117.9 . .
N4 C38 H79A 109.5 . .
N4 C38 H79B 109.5 . .
H79A C38 H79B 109.5 . .
N4 C38 H79C 109.5 . .
H79A C38 H79C 109.5 . .
H79B C38 H79C 109.5 . .
N4 C39 H78A 109.5 . .
N4 C39 H78B 109.5 . .
H78A C39 H78B 109.5 . .
N4 C39 H78C 109.5 . .
H78A C39 H78C 109.5 . .
H78B C39 H78C 109.5 . .
C41 C40 H20A 109.5 . .
C41 C40 H20B 109.5 . .
H20A C40 H20B 109.5 . .
C41 C40 H20C 109.5 . .
H20A C40 H20C 109.5 . .
H20B C40 H20C 109.5 . .
N5 C41 C42 123.54(12) . .
N5 C41 C40 120.76(12) . .
C42 C41 C40 115.70(12) . .
C43 C42 C41 129.20(12) . .
C43 C42 H17 115.4 . .
C41 C42 H17 115.4 . .
N6 C43 C42 124.89(11) . .
N6 C43 C44 118.90(11) . .
C42 C43 C44 116.19(11) . .
C43 C44 H21A 109.5 . .
C43 C44 H21B 109.5 . .
H21A C44 H21B 109.5 . .
C43 C44 H21C 109.5 . .
H21A C44 H21C 109.5 . .
H21B C44 H21C 109.5 . .
C46 C45 C50 120.73(12) . .
C46 C45 N5 121.27(12) . .
C50 C45 N5 117.70(12) . .
C47 C46 C45 118.11(13) . .
C47 C46 C51 118.77(13) . .
C45 C46 C51 123.09(12) . .
C48 C47 C46 121.64(14) . .
C48 C47 H24 119.2 . .
C46 C47 H24 119.2 . .
C47 C48 C49 119.85(13) . .
C47 C48 H25 120.1 . .
C49 C48 H25 120.1 . .
C48 C49 C50 121.07(14) . .
C48 C49 H26 119.5 . .
C50 C49 H26 119.5 . .
C49 C50 C45 118.58(14) . .
C49 C50 C54 120.73(13) . .
C45 C50 C54 120.67(12) . .
C46 C51 C52 111.13(12) . .
C46 C51 C53 111.83(12) . .
C52 C51 C53 109.39(13) . .
C46 C51 H28 108.1 . .
C52 C51 H28 108.1 . .
C53 C51 H28 108.1 . .
C51 C52 H30A 109.5 . .
C51 C52 H30B 109.5 . .
H30A C52 H30B 109.5 . .
C51 C52 H30C 109.5 . .
H30A C52 H30C 109.5 . .
H30B C52 H30C 109.5 . .
C51 C53 H29A 109.5 . .
C51 C53 H29B 109.5 . .
H29A C53 H29B 109.5 . .
C51 C53 H29C 109.5 . .
H29A C53 H29C 109.5 . .
H29B C53 H29C 109.5 . .
C50 C54 C55 113.18(15) . .
C50 C54 C56 110.18(14) . .
C55 C54 C56 112.06(19) . .
C50 C54 H31 107.0 . .
C55 C54 H31 107.0 . .
C56 C54 H31 107.0 . .
C54 C55 H33A 109.5 . .
C54 C55 H33B 109.5 . .
H33A C55 H33B 109.5 . .
C54 C55 H33C 109.5 . .
H33A C55 H33C 109.5 . .
H33B C55 H33C 109.5 . .
C54 C56 H32A 109.5 . .
C54 C56 H32B 109.5 . .
H32A C56 H32B 109.5 . .
C54 C56 H32C 109.5 . .
H32A C56 H32C 109.5 . .
H32B C56 H32C 109.5 . .
C62 C57 C58 120.37(12) . .
C62 C57 N6 120.38(12) . .
C58 C57 N6 119.20(12) . .
C59 C58 C57 118.59(14) . .
C59 C58 C63 119.18(13) . .
C57 C58 C63 122.22(12) . .
C60 C59 C58 121.56(14) . .
C60 C59 H11 119.2 . .
C58 C59 H11 119.2 . .
C59 C60 C61 119.56(14) . .
C59 C60 H12 120.2 . .
C61 C60 H12 120.2 . .
C60 C61 C62 121.18(15) . .
C60 C61 H13 119.4 . .
C62 C61 H13 119.4 . .
C61 C62 C57 118.71(13) . .
C61 C62 C66 119.24(13) . .
C57 C62 C66 122.05(11) . .
C58 C63 C64 110.62(13) . .
C58 C63 C65 112.28(15) . .
C64 C63 C65 110.32(14) . .
C58 C63 H34 107.8 . .
C64 C63 H34 107.8 . .
C65 C63 H34 107.8 . .
C63 C64 H36A 109.5 . .
C63 C64 H36B 109.5 . .
H36A C64 H36B 109.5 . .
C63 C64 H36C 109.5 . .
H36A C64 H36C 109.5 . .
H36B C64 H36C 109.5 . .
C63 C65 H35A 109.5 . .
C63 C65 H35B 109.5 . .
H35A C65 H35B 109.5 . .
C63 C65 H35C 109.5 . .
H35A C65 H35C 109.5 . .
H35B C65 H35C 109.5 . .
C62 C66 C68 111.27(13) . .
C62 C66 C67 111.64(11) . .
C68 C66 C67 110.01(13) . .
C62 C66 H37 107.9 . .
C68 C66 H37 107.9 . .
C67 C66 H37 107.9 . .
C66 C67 H39A 109.5 . .
C66 C67 H39B 109.5 . .
H39A C67 H39B 109.5 . .
C66 C67 H39C 109.5 . .
H39A C67 H39C 109.5 . .
H39B C67 H39C 109.5 . .
C66 C68 H38A 109.5 . .
C66 C68 H38B 109.5 . .
H38A C68 H38B 109.5 . .
C66 C68 H38C 109.5 . .
H38A C68 H38C 109.5 . .
H38B C68 H38C 109.5 . .
C74 C69 C70 118.3(2) . .
C74 C69 C75 120.6(2) . .
C70 C69 C75 121.1(2) . .
C71 C70 C69 120.8(2) . .
C71 C70 H88 119.6 . .
C69 C70 H88 119.6 . .
C72 C71 C70 120.44(19) . .
C72 C71 H89 119.8 . .
C70 C71 H89 119.8 . .
C71 C72 C73 119.8(2) . .
C71 C72 H90 120.1 . .
C73 C72 H90 120.1 . .
C72 C73 C74 120.1(2) . .
C72 C73 H91 120.0 . .
C74 C73 H91 120.0 . .
C69 C74 C73 120.65(18) . .
C69 C74 H92 119.7 . .
C73 C74 H92 119.7 . .
C69 C75 H93A 109.5 . .
C69 C75 H93B 109.5 . .
H93A C75 H93B 109.5 . .
C69 C75 H93C 109.5 . .
H93A C75 H93C 109.5 . .
H93B C75 H93C 109.5 . .
C81 C76 C77 117.73(17) . .
C81 C76 C82 121.2(2) . .
C77 C76 C82 121.1(2) . .
C78 C77 C76 121.11(19) . .
C78 C77 H85 119.4 . .
C76 C77 H85 119.4 . .
C77 C78 C79 120.2(2) . .
C77 C78 H84 119.9 . .
C79 C78 H84 119.9 . .
C80 C79 C78 119.61(18) . .
C80 C79 H83 120.2 . .
C78 C79 H83 120.2 . .
C79 C80 C81 119.88(19) . .
C79 C80 H82 120.1 . .
C81 C80 H82 120.1 . .
C76 C81 C80 121.41(19) . .
C76 C81 H81 119.3 . .
C80 C81 H81 119.3 . .
C76 C82 H86A 109.5 . .
C76 C82 H86B 109.5 . .
H86A C82 H86B 109.5 . .
C76 C82 H86C 109.5 . .
H86A C82 H86C 109.5 . .
H86B C82 H86C 109.5 . .

loop_
_geom_bond_atom_site_label_1
_geom_bond_atom_site_label_2
_geom_bond_distance
_geom_bond_site_symmetry_2
Mg1 O1 1.8734(10) .
Mg1 N1 2.0386(11) .
Mg1 N2 2.0589(11) .
Mg1 N3 2.0827(12) .
O1 C1 1.2880(15) .
N1 C5 1.3306(16) .
N1 C9 1.4398(16) .
C1 C3 1.3913(17) .
C1 C2 1.3924(18) .
Mg2 O2 1.8893(10) .
Mg2 O3 1.9209(10) 2_666
Mg2 N6 2.0447(11) .
Mg2 N5 2.0587(11) .
O2 C2 1.2688(16) .
N2 C7 1.3286(16) .
N2 C21 1.4393(16) .
C2 C3 1.4028(18) .
O3 C3 1.2813(15) .
N3 C37 1.3528(17) .
N3 C33 1.3527(18) .
N4 C35 1.3508(17) .
N4 C39 1.4533(19) .
N4 C38 1.4537(19) .
C4 C5 1.5088(18) .
C4 H52A 0.9800 .
C4 H52B 0.9800 .
C4 H52C 0.9800 .
N5 C41 1.3190(17) .
N5 C45 1.4349(16) .
C5 C6 1.4088(19) .
N6 C43 1.3349(16) .
N6 C57 1.4391(16) .
C6 C7 1.4090(19) .
C6 H48 0.9500 .
C7 C8 1.5180(17) .
C8 H51A 0.9800 .
C8 H51B 0.9800 .
C8 H51C 0.9800 .
C9 C14 1.4072(19) .
C9 C10 1.4095(18) .
C10 C11 1.3932(19) .
C10 C15 1.520(2) .
C11 C12 1.377(2) .
C11 H44 0.9500 .
C12 C13 1.380(2) .
C12 H43 0.9500 .
C13 C14 1.3955(19) .
C13 H42 0.9500 .
C14 C18 1.5211(19) .
C15 C16 1.522(2) .
C15 C17 1.527(2) .
C15 H68 1.0000 .
C16 H69A 0.9800 .
C16 H69B 0.9800 .
C16 H69C 0.9800 .
C17 H70A 0.9800 .
C17 H70B 0.9800 .
C17 H70C 0.9800 .
C18 C20 1.529(2) .
C18 C19 1.536(2) .
C18 H65 1.0000 .
C19 H67A 0.9800 .
C19 H67B 0.9800 .
C19 H67C 0.9800 .
C20 H66A 0.9800 .
C20 H66B 0.9800 .
C20 H66C 0.9800 .
C21 C22 1.4075(18) .
C21 C26 1.4148(18) .
C22 C23 1.3939(19) .
C22 C27 1.5228(18) .
C23 C24 1.381(2) .
C23 H57 0.9500 .
C24 C25 1.381(2) .
C24 H56 0.9500 .
C25 C26 1.3937(19) .
C25 H55 0.9500 .
C26 C30 1.5233(18) .
C27 C29 1.5318(19) .
C27 C28 1.5323(19) .
C27 H62 1.0000 .
C28 H63A 0.9800 .
C28 H63B 0.9800 .
C28 H63C 0.9800 .
C29 H64A 0.9800 .
C29 H64B 0.9800 .
C29 H64C 0.9800 .
C30 C31 1.5228(19) .
C30 C32 1.5267(19) .
C30 H59 1.0000 .
C31 H61A 0.9800 .
C31 H61B 0.9800 .
C31 H61C 0.9800 .
C32 H60A 0.9800 .
C32 H60B 0.9800 .
C32 H60C 0.9800 .
C33 C34 1.3641(19) .
C33 H72 0.9500 .
C34 C35 1.4145(19) .
C34 H73 0.9500 .
C35 C36 1.4129(19) .
C36 C37 1.3695(19) .
C36 H75 0.9500 .
C37 H76 0.9500 .
C38 H79A 0.9800 .
C38 H79B 0.9800 .
C38 H79C 0.9800 .
C39 H78A 0.9800 .
C39 H78B 0.9800 .
C39 H78C 0.9800 .
C40 C41 1.5149(18) .
C40 H20A 0.9800 .
C40 H20B 0.9800 .
C40 H20C 0.9800 .
C41 C42 1.4092(19) .
C42 C43 1.4014(18) .
C42 H17 0.9500 .
C43 C44 1.5084(17) .
C44 H21A 0.9800 .
C44 H21B 0.9800 .
C44 H21C 0.9800 .
C45 C46 1.4090(19) .
C45 C50 1.411(2) .
C46 C47 1.3970(19) .
C46 C51 1.520(2) .
C47 C48 1.377(2) .
C47 H24 0.9500 .
C48 C49 1.383(2) .
C48 H25 0.9500 .
C49 C50 1.394(2) .
C49 H26 0.9500 .
C50 C54 1.518(2) .
C51 C52 1.526(2) .
C51 C53 1.534(2) .
C51 H28 1.0000 .
C52 H30A 0.9800 .
C52 H30B 0.9800 .
C52 H30C 0.9800 .
C53 H29A 0.9800 .
C53 H29B 0.9800 .
C53 H29C 0.9800 .
C54 C55 1.522(3) .
C54 C56 1.523(3) .
C54 H31 1.0000 .
C55 H33A 0.9800 .
C55 H33B 0.9800 .
C55 H33C 0.9800 .
C56 H32A 0.9800 .
C56 H32B 0.9800 .
C56 H32C 0.9800 .
C57 C62 1.404(2) .
C57 C58 1.410(2) .
C58 C59 1.394(2) .
C58 C63 1.520(2) .
C59 C60 1.379(2) .
C59 H11 0.9500 .
C60 C61 1.381(2) .
C60 H12 0.9500 .
C61 C62 1.4005(19) .
C61 H13 0.9500 .
C62 C66 1.516(2) .
C63 C64 1.522(2) .
C63 C65 1.535(2) .
C63 H34 1.0000 .
C64 H36A 0.9800 .
C64 H36B 0.9800 .
C64 H36C 0.9800 .
C65 H35A 0.9800 .
C65 H35B 0.9800 .
C65 H35C 0.9800 .
C66 C68 1.528(2) .
C66 C67 1.530(2) .
C66 H37 1.0000 .
C67 H39A 0.9800 .
C67 H39B 0.9800 .
C67 H39C 0.9800 .
C68 H38A 0.9800 .
C68 H38B 0.9800 .
C68 H38C 0.9800 .
C69 C74 1.374(3) .
C69 C70 1.391(3) .
C69 C75 1.496(3) .
C70 C71 1.372(3) .
C70 H88 0.9500 .
C71 C72 1.366(3) .
C71 H89 0.9500 .
C72 C73 1.372(3) .
C72 H90 0.9500 .
C73 C74 1.387(3) .
C73 H91 0.9500 .
C74 H92 0.9500 .
C75 H93A 0.9800 .
C75 H93B 0.9800 .
C75 H93C 0.9800 .
C76 C81 1.381(3) .
C76 C77 1.393(3) .
C76 C82 1.490(3) .
C77 C78 1.374(3) .
C77 H85 0.9500 .
C78 C79 1.385(3) .
C78 H84 0.9500 .
C79 C80 1.369(3) .
C79 H83 0.9500 .
C80 C81 1.389(3) .
C80 H82 0.9500 .
C81 H81 0.9500 .
C82 H86A 0.9800 .
C82 H86B 0.9800 .
C82 H86C 0.9800 .
